data_4321053
loop_
_publ_author_name
'Anna C. Hillier'
'Sung-Ying Liu'
'Andrea Sella'
'Mark R. J. Elsegood'

_publ_section_title
;
 Lanthanide Chalcogenolate Complexes: Synthesis and Crystal Structures of
 the Isoleptic Series [Sm(TpMe,Me)2ER] (E = O, S, Se, Te;
 TpMe,Me=tris-3,5-Dimethylpyrazolylborate)
;
_journal_name_full 'Inorganic Chemistry'
_journal_page_first 2635
_journal_page_last 2644
_journal_paper_doi 10.1021/ic9914793
_journal_volume 39
_journal_year 2000
_chemical_formula_sum 'C43 H57 B2 N12 Sm Te'
_chemical_formula_weight 1041.58
_chemical_name_systematic
;
 ?
;
_space_group_IT_number 14
_symmetry_cell_setting monoclinic
_symmetry_space_group_name_Hall '-P 2ybc'
_symmetry_space_group_name_H-M 'P 1 21/c 1'
_atom_sites_solution_hydrogens geom
_atom_sites_solution_primary direct
_atom_sites_solution_secondary difmap
_audit_creation_method SHELXL-97
_cell_angle_alpha 90.00
_cell_angle_beta 94.854(2)
_cell_angle_gamma 90.00
_cell_formula_units_Z 4
_cell_length_a 18.7440(10)
_cell_length_b 10.3892(6)
_cell_length_c 23.8351(13)
_cell_measurement_reflns_used 15608
_cell_measurement_temperature 160(2)
_cell_measurement_theta_max 28.80
_cell_measurement_theta_min 2.11
_cell_volume 4624.9(4)
_computing_cell_refinement 'local programs'
_computing_data_collection 'Bruker SMART'
_computing_data_reduction 'Bruker SAINT'
_computing_molecular_graphics 'Bruker SHELXTL'
_computing_publication_material 'SHELXTL and local programs'
_computing_structure_refinement 'Bruker SHELXTL'
_computing_structure_solution 'Bruker SHELXTL'
_diffrn_ambient_temperature 160(2)
_diffrn_measured_fraction_theta_full 0.939
_diffrn_measured_fraction_theta_max 0.859
_diffrn_measurement_device_type 'Bruker SMART CCD diffractometer'
_diffrn_measurement_method '\w rotation with narrow frames'
_diffrn_radiation_monochromator graphite
_diffrn_radiation_source 'fine-focus sealed tube'
_diffrn_radiation_type MoK\a
_diffrn_radiation_wavelength 0.71073
_diffrn_reflns_av_R_equivalents 0.0526
_diffrn_reflns_av_sigmaI/netI 0.0739
_diffrn_reflns_limit_h_max 24
_diffrn_reflns_limit_h_min -25
_diffrn_reflns_limit_k_max 9
_diffrn_reflns_limit_k_min -13
_diffrn_reflns_limit_l_max 29
_diffrn_reflns_limit_l_min -31
_diffrn_reflns_number 27754
_diffrn_reflns_theta_full 26.00
_diffrn_reflns_theta_max 28.82
_diffrn_reflns_theta_min 1.71
_diffrn_standards_decay_% 0
_diffrn_standards_number 0
_exptl_absorpt_coefficient_mu 1.932
_exptl_absorpt_correction_T_max 0.647
_exptl_absorpt_correction_T_min 0.537
_exptl_absorpt_correction_type empirical
_exptl_crystal_colour orange
_exptl_crystal_density_diffrn 1.496
_exptl_crystal_density_method 'not measured'
_exptl_crystal_description block
_exptl_crystal_F_000 2092
_exptl_crystal_size_max 0.23
_exptl_crystal_size_mid 0.20
_exptl_crystal_size_min 0.15
_refine_diff_density_max 1.342
_refine_diff_density_min -1.214
_refine_diff_density_rms 0.140
_refine_ls_extinction_coef 0.00014(4)
_refine_ls_extinction_expression Fc^*^=kFc[1+0.001xFc^2^\l^3^/sin(2\q)]^-1/4^
_refine_ls_extinction_method SHELXL
_refine_ls_goodness_of_fit_ref 1.062
_refine_ls_hydrogen_treatment mixed
_refine_ls_matrix_type full
_refine_ls_number_parameters 546
_refine_ls_number_reflns 10922
_refine_ls_number_restraints 0
_refine_ls_restrained_S_all 1.062
_refine_ls_R_factor_all 0.0823
_refine_ls_R_factor_gt 0.0479
_refine_ls_shift/su_max 0.011
_refine_ls_shift/su_mean 0.000
_refine_ls_structure_factor_coef Fsqd
_refine_ls_weighting_details 'w=1/[\s^2^(Fo^2^)+(0.0259P)^2^+5.1863P] where P=(Fo^2^+2Fc^2^)/3'
_refine_ls_weighting_scheme calc
_refine_ls_wR_factor_gt 0.0825
_refine_ls_wR_factor_ref 0.0932
_reflns_number_gt 7792
_reflns_number_total 10922
_reflns_threshold_expression >2sigma(I)
_cod_data_source_file ic9914793_5.cif
_cod_data_source_block 4
_cod_depositor_comments
;
The following automatic conversions were performed:

'_symmetry_cell_setting' value 'Monoclinic' changed to 'monoclinic'
according to the built-in table from CIF Core dictionary named
'cif_core.dic' version 2.4.1 from 2010-06-29.

Automatic conversion script
Id: cif_fix_values 1646 2011-03-28 12:23:43Z adriana 

The following automatic conversions were performed:

'_refine_ls_weighting_scheme' value 'calc
w=1/[\s^2^(Fo^2^)+(0.0259P)^2^+5.1863P] where P=(Fo^2^+2Fc^2^)/3' was
changed to 'calc'. New tag '_refine_ls_weighting_details' was
created. The value of the new tag was set to
'w=1/[\s^2^(Fo^2^)+(0.0259P)^2^+5.1863P] where P=(Fo^2^+2Fc^2^)/3'.

Automatic conversion script
Id: cif_fix_values 3143 2015-03-26 13:38:13Z robertas 
;
_cod_database_code 4321053

loop_
_symmetry_equiv_pos_as_xyz
'x, y, z'
'-x, y+1/2, -z+1/2'
'-x, -y, -z'
'x, -y-1/2, z-1/2'

loop_
_atom_site_label
_atom_site_type_symbol
_atom_site_fract_x
_atom_site_fract_y
_atom_site_fract_z
_atom_site_U_iso_or_equiv
_atom_site_adp_type
_atom_site_occupancy
_atom_site_calc_flag
_atom_site_refinement_flags
_atom_site_disorder_assembly
_atom_site_disorder_group
Sm1 Sm 0.312686(11) 0.77042(2) 0.400568(9) 0.01382(7) Uani 1 d . . .
N1 N 0.40876(18) 0.8680(3) 0.34780(15) 0.0176(8) Uani 1 d . . .
N2 N 0.47586(18) 0.8123(3) 0.35560(14) 0.0157(8) Uani 1 d . . .
C1 C 0.4138(2) 0.9643(4) 0.31079(18) 0.0200(10) Uani 1 d . . .
C2 C 0.4839(2) 0.9719(4) 0.29526(18) 0.0213(10) Uani 1 d . . .
H2 H 0.5021 1.0323 0.2702 0.026 Uiso 1 calc R . .
C3 C 0.5212(2) 0.8745(4) 0.32344(18) 0.0211(10) Uani 1 d . . .
C4 C 0.3502(2) 1.0421(4) 0.2895(2) 0.0280(11) Uani 1 d . . .
H4A H 0.3104 0.9844 0.2778 0.042 Uiso 1 calc R . .
H4B H 0.3623 1.0940 0.2573 0.042 Uiso 1 calc R . .
H4C H 0.3363 1.0990 0.3195 0.042 Uiso 1 calc R . .
C5 C 0.5983(2) 0.8379(5) 0.3221(2) 0.0264(11) Uani 1 d . . .
H5A H 0.6226 0.8459 0.3600 0.040 Uiso 1 calc R . .
H5B H 0.6211 0.8951 0.2962 0.040 Uiso 1 calc R . .
H5C H 0.6016 0.7487 0.3092 0.040 Uiso 1 calc R . .
N3 N 0.42689(18) 0.8270(3) 0.46803(14) 0.0173(8) Uani 1 d . . .
N4 N 0.47651(17) 0.7332(3) 0.45623(14) 0.0158(7) Uani 1 d . . .
C6 C 0.4458(2) 0.8643(4) 0.52124(18) 0.0185(9) Uani 1 d . . .
C7 C 0.5037(2) 0.7932(4) 0.54402(18) 0.0219(10) Uani 1 d . . .
H7 H 0.5261 0.7998 0.5812 0.026 Uiso 1 calc R . .
C8 C 0.5225(2) 0.7114(4) 0.50256(18) 0.0204(10) Uani 1 d . . .
C9 C 0.4131(2) 0.9752(4) 0.5498(2) 0.0256(11) Uani 1 d . . .
H9A H 0.4440 1.0510 0.5481 0.038 Uiso 1 calc R . .
H9B H 0.4081 0.9532 0.5893 0.038 Uiso 1 calc R . .
H9C H 0.3658 0.9941 0.5308 0.038 Uiso 1 calc R . .
C10 C 0.5810(2) 0.6141(5) 0.5034(2) 0.0278(11) Uani 1 d . . .
H10A H 0.5619 0.5330 0.4875 0.042 Uiso 1 calc R . .
H10B H 0.6007 0.5998 0.5423 0.042 Uiso 1 calc R . .
H10C H 0.6189 0.6455 0.4810 0.042 Uiso 1 calc R . .
N5 N 0.37609(18) 0.5730(3) 0.36750(15) 0.0169(8) Uani 1 d . . .
N6 N 0.45061(18) 0.5753(3) 0.37469(14) 0.0168(8) Uani 1 d . . .
C11 C 0.3593(2) 0.4608(4) 0.34111(17) 0.0179(9) Uani 1 d . . .
C12 C 0.4202(2) 0.3908(4) 0.33313(19) 0.0229(10) Uani 1 d . . .
H12 H 0.4224 0.3083 0.3162 0.028 Uiso 1 calc R . .
C13 C 0.4774(2) 0.4650(4) 0.35471(18) 0.0204(10) Uani 1 d . . .
C14 C 0.2838(2) 0.4264(4) 0.31973(19) 0.0239(11) Uani 1 d . . .
H14A H 0.2517 0.4978 0.3270 0.036 Uiso 1 calc R . .
H14B H 0.2688 0.3490 0.3391 0.036 Uiso 1 calc R . .
H14C H 0.2817 0.4100 0.2791 0.036 Uiso 1 calc R . .
C15 C 0.5559(2) 0.4350(5) 0.3570(2) 0.0306(12) Uani 1 d . . .
H15A H 0.5800 0.4993 0.3352 0.046 Uiso 1 calc R . .
H15B H 0.5627 0.3493 0.3411 0.046 Uiso 1 calc R . .
H15C H 0.5763 0.4368 0.3962 0.046 Uiso 1 calc R . .
B1 B 0.4922(3) 0.6966(5) 0.3956(2) 0.0196(11) Uani 1 d . . .
H1 H 0.5445 0.6771 0.3960 0.024 Uiso 1 calc R . .
N7 N 0.26294(18) 0.7558(3) 0.29480(15) 0.0180(8) Uani 1 d . . .
N8 N 0.19179(19) 0.7880(3) 0.28136(15) 0.0198(8) Uani 1 d . . .
C16 C 0.2903(2) 0.7309(4) 0.24577(18) 0.0232(10) Uani 1 d . . .
C17 C 0.2375(3) 0.7456(5) 0.2009(2) 0.0314(12) Uani 1 d . . .
H17 H 0.2429 0.7333 0.1620 0.038 Uiso 1 calc R . .
C18 C 0.1764(3) 0.7814(5) 0.22471(19) 0.0270(11) Uani 1 d . . .
C19 C 0.3659(2) 0.6900(5) 0.23955(19) 0.0263(11) Uani 1 d . . .
H19A H 0.3986 0.7606 0.2511 0.039 Uiso 1 calc R . .
H19B H 0.3712 0.6680 0.2001 0.039 Uiso 1 calc R . .
H19C H 0.3775 0.6146 0.2633 0.039 Uiso 1 calc R . .
C20 C 0.1030(3) 0.8103(6) 0.1969(2) 0.0469(16) Uani 1 d . . .
H20A H 0.0683 0.7499 0.2106 0.070 Uiso 1 calc R . .
H20B H 0.1036 0.8014 0.1560 0.070 Uiso 1 calc R . .
H20C H 0.0895 0.8985 0.2060 0.070 Uiso 1 calc R . .
N9 N 0.23035(18) 0.9527(3) 0.38345(15) 0.0195(8) Uani 1 d . . .
N10 N 0.16125(19) 0.9355(3) 0.35980(15) 0.0195(8) Uani 1 d . . .
C21 C 0.2336(2) 1.0720(4) 0.40492(19) 0.0230(10) Uani 1 d . . .
C22 C 0.1673(3) 1.1326(5) 0.3955(2) 0.0368(13) Uani 1 d . . .
H22 H 0.1553 1.2173 0.4064 0.044 Uiso 1 calc R . .
C23 C 0.1227(3) 1.0440(5) 0.3672(2) 0.0334(13) Uani 1 d . . .
C24 C 0.3027(3) 1.1220(5) 0.4334(2) 0.0351(13) Uani 1 d . . .
H24A H 0.3389 1.0537 0.4349 0.053 Uiso 1 calc R . .
H24B H 0.2950 1.1494 0.4718 0.053 Uiso 1 calc R . .
H24C H 0.3192 1.1954 0.4122 0.053 Uiso 1 calc R . .
C25 C 0.0450(3) 1.0571(6) 0.3477(3) 0.0539(18) Uani 1 d . . .
H25A H 0.0391 1.0537 0.3065 0.081 Uiso 1 calc R . .
H25B H 0.0270 1.1395 0.3606 0.081 Uiso 1 calc R . .
H25C H 0.0181 0.9865 0.3632 0.081 Uiso 1 calc R . .
N11 N 0.19801(18) 0.6472(3) 0.39556(15) 0.0181(8) Uani 1 d . . .
N12 N 0.13733(19) 0.6934(3) 0.36488(15) 0.0189(8) Uani 1 d . . .
C26 C 0.1787(2) 0.5365(4) 0.41908(19) 0.0208(10) Uani 1 d . . .
C27 C 0.1075(2) 0.5105(5) 0.40331(19) 0.0242(11) Uani 1 d . . .
H27 H 0.0811 0.4373 0.4136 0.029 Uiso 1 calc R . .
C28 C 0.0824(2) 0.6113(4) 0.36983(19) 0.0239(10) Uani 1 d . . .
C29 C 0.2303(2) 0.4586(5) 0.4563(2) 0.0292(12) Uani 1 d . . .
H29A H 0.2716 0.4358 0.4358 0.044 Uiso 1 calc R . .
H29B H 0.2066 0.3800 0.4679 0.044 Uiso 1 calc R . .
H29C H 0.2464 0.5091 0.4898 0.044 Uiso 1 calc R . .
C30 C 0.0081(3) 0.6350(5) 0.3433(2) 0.0385(14) Uani 1 d . . .
H30A H -0.0093 0.7180 0.3562 0.058 Uiso 1 calc R . .
H30B H -0.0238 0.5662 0.3541 0.058 Uiso 1 calc R . .
H30C H 0.0088 0.6364 0.3022 0.058 Uiso 1 calc R . .
B2 B 0.1391(3) 0.8123(5) 0.3264(2) 0.0229(12) Uani 1 d . . .
H2A H 0.0902 0.8255 0.3071 0.027 Uiso 1 calc R . .
Te1 Te 0.268294(18) 0.77840(4) 0.526691(13) 0.03680(11) Uani 1 d . . .
C31 C 0.1558(3) 0.7521(5) 0.5193(2) 0.0317(13) Uani 1 d . . .
C32 C 0.1255(3) 0.6447(5) 0.5420(2) 0.0344(13) Uani 1 d . . .
H32 H 0.1556 0.5827 0.5614 0.041 Uiso 1 calc R . .
C33 C 0.0518(3) 0.6258(6) 0.5371(2) 0.0401(14) Uani 1 d . . .
H33 H 0.0320 0.5512 0.5528 0.048 Uiso 1 calc R . .
C34 C 0.0080(3) 0.7146(6) 0.5096(3) 0.0497(16) Uani 1 d . . .
H34 H -0.0422 0.7006 0.5057 0.060 Uiso 1 calc R . .
C35 C 0.0360(3) 0.8247(6) 0.4874(3) 0.0518(16) Uani 1 d . . .
H35 H 0.0052 0.8869 0.4689 0.062 Uiso 1 calc R . .
C36 C 0.1096(3) 0.8432(6) 0.4923(2) 0.0443(15) Uani 1 d . . .
H36 H 0.1290 0.9189 0.4772 0.053 Uiso 1 calc R . .
C37 C 0.1544(5) 0.3279(18) 0.1983(7) 0.134(5) Uani 1 d . . .
C38 C 0.1763(5) 0.1935(11) 0.2113(7) 0.116(5) Uani 1 d . . .
H38 H 0.1686 0.1510 0.2456 0.139 Uiso 1 calc R . .
C39 C 0.2080(7) 0.1396(14) 0.1696(7) 0.128(5) Uani 1 d . . .
H39 H 0.2237 0.0531 0.1743 0.153 Uiso 1 calc R . .
C40 C 0.2206(7) 0.205(2) 0.1160(8) 0.168(7) Uani 1 d . . .
H40 H 0.2437 0.1610 0.0877 0.202 Uiso 1 calc R . .
C41 C 0.1990(8) 0.3282(17) 0.1078(9) 0.159(6) Uani 1 d . . .
H41 H 0.2052 0.3744 0.0742 0.191 Uiso 1 calc R . .
C42 C 0.1671(7) 0.3810(16) 0.1525(6) 0.126(6) Uani 1 d . . .
H42 H 0.1528 0.4684 0.1484 0.151 Uiso 1 calc R . .
C43 C 0.1222(5) 0.3792(14) 0.2411(6) 0.179(7) Uani 1 d . . .
H43A H 0.1386 0.4680 0.2474 0.269 Uiso 1 calc R . .
H43B H 0.1342 0.3285 0.2753 0.269 Uiso 1 calc R . .
H43C H 0.0702 0.3786 0.2321 0.269 Uiso 1 calc R . .

loop_
_atom_site_aniso_label
_atom_site_aniso_U_11
_atom_site_aniso_U_22
_atom_site_aniso_U_33
_atom_site_aniso_U_23
_atom_site_aniso_U_13
_atom_site_aniso_U_12
Sm1 0.01123(11) 0.01584(11) 0.01434(11) 0.00014(9) 0.00081(7) -0.00111(10)
N1 0.016(2) 0.017(2) 0.020(2) 0.0014(15) 0.0009(15) -0.0016(15)
N2 0.0129(18) 0.0186(19) 0.0151(18) -0.0041(14) -0.0023(14) -0.0042(15)
C1 0.029(3) 0.017(2) 0.014(2) 0.0018(17) -0.0007(19) -0.0010(19)
C2 0.022(3) 0.023(3) 0.019(2) 0.0030(19) 0.0041(19) -0.008(2)
C3 0.020(2) 0.025(3) 0.018(2) -0.0078(19) 0.0032(18) -0.010(2)
C4 0.030(3) 0.020(3) 0.034(3) 0.011(2) 0.005(2) 0.001(2)
C5 0.022(3) 0.033(3) 0.027(3) -0.003(2) 0.012(2) -0.001(2)
N3 0.0119(18) 0.023(2) 0.0164(19) -0.0040(15) 0.0005(14) -0.0019(15)
N4 0.0119(17) 0.0180(19) 0.0172(18) 0.0004(15) -0.0010(13) -0.0011(15)
C6 0.019(2) 0.020(2) 0.017(2) 0.0009(18) 0.0027(18) -0.0069(19)
C7 0.020(2) 0.028(3) 0.016(2) 0.0022(19) -0.0040(17) -0.007(2)
C8 0.019(2) 0.020(3) 0.021(2) 0.0052(18) -0.0029(18) -0.0067(19)
C9 0.024(3) 0.028(3) 0.024(3) -0.002(2) 0.000(2) -0.002(2)
C10 0.027(3) 0.031(3) 0.025(3) 0.004(2) -0.004(2) 0.003(2)
N5 0.0153(19) 0.016(2) 0.019(2) 0.0031(15) 0.0015(15) -0.0007(15)
N6 0.0147(19) 0.020(2) 0.0160(19) 0.0007(15) 0.0018(15) 0.0029(15)
C11 0.025(3) 0.015(2) 0.014(2) 0.0021(17) 0.0004(18) -0.0041(19)
C12 0.029(3) 0.017(2) 0.022(2) -0.0036(19) 0.000(2) 0.002(2)
C13 0.025(3) 0.021(2) 0.016(2) -0.0003(18) 0.0024(18) 0.007(2)
C14 0.024(3) 0.021(3) 0.027(3) -0.004(2) 0.001(2) -0.006(2)
C15 0.027(3) 0.033(3) 0.032(3) -0.006(2) 0.003(2) 0.009(2)
B1 0.020(3) 0.019(3) 0.020(3) 0.000(2) 0.002(2) -0.001(2)
N7 0.0180(19) 0.016(2) 0.0197(19) -0.0009(15) 0.0026(14) -0.0026(15)
N8 0.0190(19) 0.020(2) 0.0195(19) 0.0012(16) -0.0050(15) -0.0013(16)
C16 0.032(3) 0.020(2) 0.018(2) -0.0027(19) 0.0058(19) -0.004(2)
C17 0.035(3) 0.037(3) 0.022(3) 0.000(2) -0.002(2) -0.005(2)
C18 0.031(3) 0.031(3) 0.018(2) 0.004(2) -0.0082(19) -0.004(2)
C19 0.034(3) 0.025(3) 0.021(3) -0.0008(19) 0.009(2) -0.002(2)
C20 0.039(3) 0.073(5) 0.026(3) 0.003(3) -0.012(2) 0.001(3)
N9 0.0131(19) 0.023(2) 0.022(2) 0.0008(16) -0.0010(15) 0.0007(16)
N10 0.0139(19) 0.020(2) 0.024(2) 0.0003(16) -0.0033(16) 0.0010(15)
C21 0.026(3) 0.018(3) 0.023(3) -0.0030(19) -0.005(2) 0.001(2)
C22 0.039(3) 0.022(3) 0.047(3) -0.011(2) -0.009(3) 0.013(2)
C23 0.028(3) 0.025(3) 0.045(3) -0.003(2) -0.007(2) 0.010(2)
C24 0.035(3) 0.020(3) 0.048(3) -0.008(2) -0.011(3) 0.002(2)
C25 0.028(3) 0.044(4) 0.086(5) -0.014(3) -0.017(3) 0.019(3)
N11 0.0132(19) 0.023(2) 0.018(2) 0.0006(15) 0.0036(15) 0.0005(15)
N12 0.0162(19) 0.021(2) 0.019(2) 0.0000(15) -0.0011(15) -0.0013(15)
C26 0.024(3) 0.018(2) 0.022(2) -0.0014(18) 0.0048(19) -0.0026(19)
C27 0.017(2) 0.027(3) 0.029(3) -0.003(2) 0.007(2) -0.007(2)
C28 0.021(3) 0.026(3) 0.025(3) -0.003(2) 0.0038(19) -0.005(2)
C29 0.023(3) 0.029(3) 0.036(3) 0.010(2) 0.007(2) 0.002(2)
C30 0.020(3) 0.047(4) 0.048(4) 0.006(3) -0.006(2) -0.006(2)
B2 0.021(3) 0.018(3) 0.029(3) 0.002(2) -0.006(2) -0.003(2)
Te1 0.03010(19) 0.0618(3) 0.01906(17) -0.00578(16) 0.00537(13) -0.02247(18)
C31 0.025(3) 0.046(4) 0.026(3) -0.014(2) 0.013(2) -0.014(2)
C32 0.025(3) 0.052(4) 0.028(3) -0.005(2) 0.012(2) -0.012(2)
C33 0.034(3) 0.049(4) 0.039(3) -0.002(3) 0.016(3) -0.014(3)
C34 0.032(3) 0.072(5) 0.047(4) -0.008(3) 0.011(3) -0.012(3)
C35 0.045(4) 0.065(4) 0.047(4) 0.004(3) 0.014(3) 0.009(3)
C36 0.047(4) 0.049(4) 0.038(3) 0.000(3) 0.014(3) -0.008(3)
C37 0.053(6) 0.197(16) 0.149(13) -0.089(12) -0.017(8) -0.033(8)
C38 0.048(6) 0.083(8) 0.206(15) -0.054(8) -0.050(7) 0.001(5)
C39 0.096(9) 0.131(12) 0.144(13) 0.013(10) -0.059(9) -0.037(8)
C40 0.097(10) 0.216(19) 0.185(18) -0.093(15) -0.031(11) -0.025(12)
C41 0.116(12) 0.159(15) 0.20(2) 0.005(14) -0.015(11) -0.022(11)
C42 0.082(9) 0.194(15) 0.096(9) 0.036(10) -0.026(7) -0.061(9)
C43 0.060(7) 0.272(17) 0.196(14) -0.135(13) -0.042(8) -0.026(8)

loop_
_atom_type_symbol
_atom_type_description
_atom_type_scat_dispersion_real
_atom_type_scat_dispersion_imag
_atom_type_scat_source
C C 0.0033 0.0016 'International Tables Vol C Tables 4.2.6.8 and 6.1.1.4'
H H 0.0000 0.0000 'International Tables Vol C Tables 4.2.6.8 and 6.1.1.4'
B B 0.0013 0.0007 'International Tables Vol C Tables 4.2.6.8 and 6.1.1.4'
N N 0.0061 0.0033 'International Tables Vol C Tables 4.2.6.8 and 6.1.1.4'
Te Te -0.5308 1.6751 'International Tables Vol C Tables 4.2.6.8 and 6.1.1.4'
Sm Sm -0.1638 3.4418 'International Tables Vol C Tables 4.2.6.8 and 6.1.1.4'

loop_
_geom_angle_atom_site_label_1
_geom_angle_atom_site_label_2
_geom_angle_atom_site_label_3
_geom_angle
_geom_angle_site_symmetry_1
_geom_angle_site_symmetry_3
_geom_angle_publ_flag
N9 Sm1 N11 82.01(12) . . ?
N9 Sm1 N1 94.19(12) . . ?
N11 Sm1 N1 147.03(11) . . ?
N9 Sm1 N5 151.51(12) . . ?
N11 Sm1 N5 89.69(11) . . ?
N1 Sm1 N5 78.14(11) . . ?
N9 Sm1 N7 73.55(11) . . ?
N11 Sm1 N7 71.89(11) . . ?
N1 Sm1 N7 75.62(11) . . ?
N5 Sm1 N7 77.96(11) . . ?
N9 Sm1 N3 113.35(11) . . ?
N11 Sm1 N3 142.77(11) . . ?
N1 Sm1 N3 68.48(11) . . ?
N5 Sm1 N3 89.56(11) . . ?
N7 Sm1 N3 143.72(11) . . ?
N9 Sm1 Te1 85.76(9) . . ?
N11 Sm1 Te1 76.47(8) . . ?
N1 Sm1 Te1 136.16(8) . . ?
N5 Sm1 Te1 118.82(8) . . ?
N7 Sm1 Te1 144.08(8) . . ?
N3 Sm1 Te1 71.45(8) . . ?
C1 N1 N2 106.6(3) . . ?
C1 N1 Sm1 136.7(3) . . ?
N2 N1 Sm1 116.7(2) . . ?
C3 N2 N1 109.3(3) . . ?
C3 N2 B1 128.1(4) . . ?
N1 N2 B1 122.5(3) . . ?
N1 C1 C2 109.7(4) . . ?
N1 C1 C4 121.8(4) . . ?
C2 C1 C4 128.4(4) . . ?
C3 C2 C1 106.3(4) . . ?
N2 C3 C2 108.1(4) . . ?
N2 C3 C5 122.9(4) . . ?
C2 C3 C5 129.0(4) . . ?
C6 N3 N4 105.4(3) . . ?
C6 N3 Sm1 140.9(3) . . ?
N4 N3 Sm1 104.0(2) . . ?
C8 N4 N3 109.9(3) . . ?
C8 N4 B1 124.0(4) . . ?
N3 N4 B1 122.9(3) . . ?
N3 C6 C7 110.6(4) . . ?
N3 C6 C9 124.5(4) . . ?
C7 C6 C9 124.8(4) . . ?
C8 C7 C6 106.8(4) . . ?
N4 C8 C7 107.3(4) . . ?
N4 C8 C10 122.6(4) . . ?
C7 C8 C10 130.1(4) . . ?
C11 N5 N6 105.4(3) . . ?
C11 N5 Sm1 138.4(3) . . ?
N6 N5 Sm1 116.1(2) . . ?
C13 N6 N5 109.8(3) . . ?
C13 N6 B1 127.9(4) . . ?
N5 N6 B1 121.9(3) . . ?
N5 C11 C12 110.8(4) . . ?
N5 C11 C14 122.6(4) . . ?
C12 C11 C14 126.4(4) . . ?
C11 C12 C13 106.2(4) . . ?
N6 C13 C12 107.7(4) . . ?
N6 C13 C15 123.6(4) . . ?
C12 C13 C15 128.6(4) . . ?
N6 B1 N4 111.8(4) . . ?
N6 B1 N2 111.5(4) . . ?
N4 B1 N2 110.0(4) . . ?
C16 N7 N8 106.1(3) . . ?
C16 N7 Sm1 136.0(3) . . ?
N8 N7 Sm1 117.8(2) . . ?
C18 N8 N7 109.7(4) . . ?
C18 N8 B2 127.3(4) . . ?
N7 N8 B2 122.7(3) . . ?
N7 C16 C17 110.2(4) . . ?
N7 C16 C19 125.2(4) . . ?
C17 C16 C19 124.6(4) . . ?
C18 C17 C16 105.9(4) . . ?
N8 C18 C17 108.1(4) . . ?
N8 C18 C20 122.5(5) . . ?
C17 C18 C20 129.4(4) . . ?
C21 N9 N10 106.7(3) . . ?
C21 N9 Sm1 129.9(3) . . ?
N10 N9 Sm1 121.6(3) . . ?
C23 N10 N9 109.3(4) . . ?
C23 N10 B2 129.2(4) . . ?
N9 N10 B2 121.3(4) . . ?
N9 C21 C22 110.2(4) . . ?
N9 C21 C24 120.1(4) . . ?
C22 C21 C24 129.7(4) . . ?
C23 C22 C21 105.8(4) . . ?
N10 C23 C22 108.1(4) . . ?
N10 C23 C25 123.3(5) . . ?
C22 C23 C25 128.6(5) . . ?
C26 N11 N12 106.2(3) . . ?
C26 N11 Sm1 132.9(3) . . ?
N12 N11 Sm1 120.8(3) . . ?
C28 N12 N11 109.4(4) . . ?
C28 N12 B2 127.9(4) . . ?
N11 N12 B2 122.3(3) . . ?
N11 C26 C27 110.0(4) . . ?
N11 C26 C29 121.9(4) . . ?
C27 C26 C29 128.1(4) . . ?
C28 C27 C26 106.5(4) . . ?
N12 C28 C27 107.8(4) . . ?
N12 C28 C30 123.1(4) . . ?
C27 C28 C30 129.1(4) . . ?
N8 B2 N12 109.4(4) . . ?
N8 B2 N10 109.6(4) . . ?
N12 B2 N10 112.0(4) . . ?
C31 Te1 Sm1 104.83(13) . . ?
C32 C31 C36 117.8(5) . . ?
C32 C31 Te1 120.7(4) . . ?
C36 C31 Te1 121.5(4) . . ?
C31 C32 C33 121.3(5) . . ?
C34 C33 C32 119.9(5) . . ?
C33 C34 C35 120.7(6) . . ?
C34 C35 C36 119.3(6) . . ?
C35 C36 C31 121.0(5) . . ?
C42 C37 C43 128(2) . . ?
C42 C37 C38 121.6(14) . . ?
C43 C37 C38 110.4(19) . . ?
C39 C38 C37 112.0(15) . . ?
C38 C39 C40 124.5(17) . . ?
C41 C40 C39 119.4(17) . . ?
C40 C41 C42 114(2) . . ?
C37 C42 C41 128.3(19) . . ?

loop_
_geom_bond_atom_site_label_1
_geom_bond_atom_site_label_2
_geom_bond_distance
_geom_bond_site_symmetry_2
_geom_bond_publ_flag
Sm1 N9 2.455(4) . ?
Sm1 N11 2.496(3) . ?
Sm1 N1 2.497(4) . ?
Sm1 N5 2.530(3) . ?
Sm1 N7 2.617(3) . ?
Sm1 N3 2.633(3) . ?
Sm1 Te1 3.1874(4) . ?
N1 C1 1.342(5) . ?
N1 N2 1.383(5) . ?
N2 C3 1.356(5) . ?
N2 B1 1.548(6) . ?
C1 C2 1.397(6) . ?
C1 C4 1.494(6) . ?
C2 C3 1.372(6) . ?
C3 C5 1.497(6) . ?
N3 C6 1.345(5) . ?
N3 N4 1.393(5) . ?
N4 C8 1.361(5) . ?
N4 B1 1.546(6) . ?
C6 C7 1.386(6) . ?
C6 C9 1.496(6) . ?
C7 C8 1.372(6) . ?
C8 C10 1.490(6) . ?
N5 C11 1.349(5) . ?
N5 N6 1.393(5) . ?
N6 C13 1.354(5) . ?
N6 B1 1.542(6) . ?
C11 C12 1.381(6) . ?
C11 C14 1.506(6) . ?
C12 C13 1.383(6) . ?
C13 C15 1.501(6) . ?
N7 C16 1.341(5) . ?
N7 N8 1.386(5) . ?
N8 C18 1.358(5) . ?
N8 B2 1.539(6) . ?
C16 C17 1.403(6) . ?
C16 C19 1.499(6) . ?
C17 C18 1.372(7) . ?
C18 C20 1.505(6) . ?
N9 C21 1.341(5) . ?
N9 N10 1.380(5) . ?
N10 C23 1.358(6) . ?
N10 B2 1.546(6) . ?
C21 C22 1.394(6) . ?
C21 C24 1.502(6) . ?
C22 C23 1.381(7) . ?
C23 C25 1.497(7) . ?
N11 C26 1.342(5) . ?
N11 N12 1.385(5) . ?
N12 C28 1.350(5) . ?
N12 B2 1.541(6) . ?
C26 C27 1.382(6) . ?
C26 C29 1.494(6) . ?
C27 C28 1.376(6) . ?
C28 C30 1.501(6) . ?
Te1 C31 2.119(5) . ?
C31 C32 1.383(7) . ?
C31 C36 1.401(7) . ?
C32 C33 1.389(7) . ?
C33 C34 1.365(8) . ?
C34 C35 1.382(8) . ?
C35 C36 1.388(8) . ?
C37 C42 1.261(17) . ?
C37 C43 1.341(14) . ?
C37 C38 1.481(19) . ?
C38 C39 1.324(16) . ?
C39 C40 1.485(19) . ?
C40 C41 1.35(2) . ?
C41 C42 1.380(18) . ?
